data_7250213
loop_
_publ_author_name
'Tsuchiya, Yuiho'
'Ohata, Misaki'
'Chisuga, Taichi'
'Nakano, Shogo'
'Ito, Suguru'

_publ_section_title
;
 Enantiopure and quasiracemic crystals of 7-substituted tryptophan
 derivatives: modulation of the molecular arrangement for functionalized
 crystals
;
_journal_issue 19
_journal_name_full CrystEngComm
_journal_page_first 3095
_journal_page_last 3101
_journal_paper_doi 10.1039/D5CE00099H
_journal_volume 27
_journal_year 2025
_chemical_absolute_configuration 'CHOOSE rm ad rmad syn or unk'
_chemical_formula_moiety 'C10 H11 N3 O2'
_chemical_formula_sum 'C10 H11 N3 O2'
_chemical_formula_weight 205.22
_space_group_crystal_system monoclinic
_space_group_IT_number 4
_space_group_name_Hall 'P 2yb'
_space_group_name_H-M_alt 'P 1 21 1'
_atom_sites_solution_hydrogens geom
_atom_sites_solution_primary direct
_atom_sites_solution_secondary difmap
_audit_update_record
;
2025-01-23 deposited with the CCDC.	2025-04-02 downloaded from the CCDC.
;
_cell_angle_alpha 90.0000
_cell_angle_beta 112.326(2)
_cell_angle_gamma 90.0000
_cell_formula_units_Z 2
_cell_length_a 9.02963(16)
_cell_length_b 5.82382(10)
_cell_length_c 9.72260(17)
_cell_measurement_reflns_used 4209
_cell_measurement_temperature 223
_cell_measurement_theta_max 73.04
_cell_measurement_theta_min 4.92
_cell_volume 472.955(16)
_computing_cell_refinement 'CrysAlisPro 1.171.40.66a (Rigaku OD, 2019)'
_computing_data_collection 'CrysAlisPro 1.171.40.66a (Rigaku OD, 2019)'
_computing_data_reduction 'CrysAlisPro 1.171.40.66a (Rigaku OD, 2019)'
_computing_molecular_graphics 'CrystalStructure 4.2.5'
_computing_publication_material 'CrystalStructure 4.2.5 (Rigaku, 2017)'
_computing_structure_refinement 'SHELXL Version 2014/7 (Sheldrick, 2008)'
_computing_structure_solution 'SHELXT Version 2014/4 (Sheldrick, 2014)'
_diffrn_ambient_temperature 223
_diffrn_detector_area_resol_mean 5.814
_diffrn_measured_fraction_theta_full 0.999
_diffrn_measured_fraction_theta_max 0.999
_diffrn_measurement_device_type 'Rigaku XtaLAB P200'
_diffrn_measurement_method \w
_diffrn_radiation_type 'Cu K\a'
_diffrn_radiation_wavelength 1.54184
_diffrn_reflns_av_R_equivalents 0.1355
_diffrn_reflns_Laue_measured_fraction_full 0.999
_diffrn_reflns_Laue_measured_fraction_max 0.999
_diffrn_reflns_limit_h_max 10
_diffrn_reflns_limit_h_min -10
_diffrn_reflns_limit_k_max 6
_diffrn_reflns_limit_k_min -6
_diffrn_reflns_limit_l_max 11
_diffrn_reflns_limit_l_min -11
_diffrn_reflns_number 4931
_diffrn_reflns_point_group_measured_fraction_full 0.983
_diffrn_reflns_point_group_measured_fraction_max 0.983
_diffrn_reflns_theta_full 67.684
_diffrn_reflns_theta_max 68.128
_diffrn_reflns_theta_min 4.917
_diffrn_standards_number 0
_exptl_absorpt_coefficient_mu 0.861
_exptl_absorpt_correction_T_max 0.987
_exptl_absorpt_correction_T_min 0.590
_exptl_absorpt_correction_type multi-scan
_exptl_absorpt_process_details
;
CrysAlisPro 1.171.40.66a (Rigaku Oxford Diffraction, 2019)
Empirical absorption correction using spherical harmonics,
 implemented in SCALE3 ABSPACK scaling algorithm.
;
_exptl_crystal_colour colourless
_exptl_crystal_density_diffrn 1.441
_exptl_crystal_density_method 'not measured'
_exptl_crystal_description needle
_exptl_crystal_F_000 216.00
_exptl_crystal_recrystallization_method 'Re-crystallisation from solvent: CH3CN/H2O'
_exptl_crystal_size_max 0.400
_exptl_crystal_size_mid 0.200
_exptl_crystal_size_min 0.015
_refine_diff_density_max 0.30
_refine_diff_density_min -0.44
_refine_ls_abs_structure_details
;
 No quotients, so Flack parameter determined by classical intensity fit
;
_refine_ls_abs_structure_Flack -0.2(6)
_refine_ls_extinction_method none
_refine_ls_goodness_of_fit_ref 1.031
_refine_ls_hydrogen_treatment mixed
_refine_ls_number_parameters 152
_refine_ls_number_reflns 1695
_refine_ls_number_restraints 1
_refine_ls_R_factor_all 0.0726
_refine_ls_R_factor_gt 0.0717
_refine_ls_shift/su_max 0.000
_refine_ls_structure_factor_coef Fsqd
_refine_ls_weighting_details 'w = 1/[\s^2^(Fo^2^)+(0.1420P)^2^] where P=(Fo^2^+2Fc^2^)/3'
_refine_ls_weighting_scheme calc
_refine_ls_wR_factor_gt 0.1823
_refine_ls_wR_factor_ref 0.1837
_reflns_Friedel_coverage 0.779
_reflns_Friedel_fraction_full 0.963
_reflns_Friedel_fraction_max 0.964
_reflns_number_gt 1622
_reflns_number_total 1695
_reflns_threshold_expression F^2^>2.0\s(F^2^)
_cod_data_source_file d5ce00099h2.cif
_cod_data_source_block tyh237
_cod_depositor_comments 'Adding full bibliography for 7250211--7250214.cif.'
_cod_database_code 7250213

loop_
_space_group_symop_id
_space_group_symop_operation_xyz
1 +X,+Y,+Z
2 -X,1/2+Y,-Z

loop_
_atom_site_label
_atom_site_type_symbol
_atom_site_fract_x
_atom_site_fract_y
_atom_site_fract_z
_atom_site_U_iso_or_equiv
_atom_site_adp_type
_atom_site_occupancy
_atom_site_site_symmetry_order
_atom_site_calc_flag
_atom_site_refinement_flags_posn
_atom_site_refinement_flags_adp
_atom_site_refinement_flags_occupancy
_atom_site_disorder_assembly
_atom_site_disorder_group
O1 O 0.9659(4) 0.2572(6) 0.7619(4) 0.0330(8) Uani 1 1 d . . . . .
O2 O 0.8667(3) 0.4072(5) 0.5329(3) 0.0264(8) Uani 1 1 d . . . . .
N1 N 0.4363(4) 0.7212(7) 0.6222(4) 0.0286(9) Uani 1 1 d . . . . .
N2 N 0.3254(5) 0.3949(8) 0.7000(5) 0.0347(10) Uani 1 1 d . . . . .
N3 N 0.9351(4) 0.8357(6) 0.6205(4) 0.0230(8) Uani 1 1 d . . . . .
C1 C 0.5872(5) 0.8117(8) 0.6607(5) 0.0262(10) Uani 1 1 d . . . . .
H1 H 0.6107 0.9482 0.6214 0.031 Uiso 1 1 calc R U . . .
C2 C 0.6989(5) 0.6768(8) 0.7638(4) 0.0216(9) Uani 1 1 d . . . . .
C3 C 0.6120(5) 0.4908(7) 0.7943(4) 0.0215(9) Uani 1 1 d . . . . .
C4 C 0.6478(5) 0.3002(8) 0.8870(4) 0.0259(10) Uani 1 1 d . . . . .
H4 H 0.7543 0.2648 0.9476 0.031 Uiso 1 1 calc R U . . .
C5 C 0.5234(6) 0.1640(9) 0.8881(5) 0.0316(10) Uani 1 1 d . . . . .
H5 H 0.5439 0.0362 0.9517 0.038 Uiso 1 1 calc R U . . .
C7 C 0.3665(6) 0.2173(9) 0.7938(5) 0.0348(11) Uani 1 1 d . . . . .
H7 H 0.2841 0.1211 0.7967 0.042 Uiso 1 1 calc R U . . .
C8 C 0.4475(5) 0.5266(8) 0.7048(5) 0.0250(9) Uani 1 1 d . . . . .
C9 C 0.8761(5) 0.7156(8) 0.8383(4) 0.0230(9) Uani 1 1 d . . . . .
H9A H 0.9176 0.6196 0.9277 0.028 Uiso 1 1 calc R U . . .
H9B H 0.8948 0.8763 0.8701 0.028 Uiso 1 1 calc R U . . .
C10 C 0.9702(4) 0.6621(7) 0.7401(4) 0.0205(9) Uani 1 1 d . . . . .
H10 H 1.0859 0.6693 0.8026 0.025 Uiso 1 1 calc R U . . .
C11 C 0.9318(4) 0.4196(7) 0.6738(5) 0.0211(9) Uani 1 1 d . . . . .
H2 H 0.340(7) 0.796(11) 0.562(6) 0.029(13) Uiso 1 1 d . . . . .
H3 H 0.838(8) 0.805(12) 0.542(7) 0.035(15) Uiso 1 1 d . . . . .
H6 H 0.939(8) 0.981(13) 0.670(7) 0.039(16) Uiso 1 1 d . . . . .
H8 H 1.016(8) 0.836(12) 0.573(7) 0.043(16) Uiso 1 1 d . . . . .

loop_
_atom_site_aniso_label
_atom_site_aniso_U_11
_atom_site_aniso_U_22
_atom_site_aniso_U_33
_atom_site_aniso_U_23
_atom_site_aniso_U_13
_atom_site_aniso_U_12
O1 0.050(2) 0.0114(17) 0.0363(17) 0.0029(12) 0.0146(14) 0.0032(13)
O2 0.0263(14) 0.0219(18) 0.0271(15) -0.0095(12) 0.0057(11) -0.0063(12)
N1 0.0270(17) 0.025(2) 0.0288(18) 0.0046(15) 0.0046(14) 0.0072(15)
N2 0.0291(19) 0.031(2) 0.0361(19) -0.0001(17) 0.0041(15) -0.0032(17)
N3 0.0274(18) 0.012(2) 0.0263(17) 0.0003(13) 0.0068(15) -0.0012(13)
C1 0.032(2) 0.018(2) 0.0275(19) 0.0019(15) 0.0092(16) 0.0049(16)
C2 0.028(2) 0.015(2) 0.0207(17) 0.0000(16) 0.0072(15) 0.0028(16)
C3 0.0239(19) 0.016(2) 0.0217(18) -0.0047(15) 0.0055(15) 0.0015(15)
C4 0.031(2) 0.020(2) 0.024(2) 0.0010(16) 0.0074(16) 0.0024(16)
C5 0.042(3) 0.021(2) 0.032(2) 0.0011(19) 0.0144(18) -0.001(2)
C7 0.036(2) 0.028(3) 0.041(2) -0.001(2) 0.0144(19) -0.009(2)
C8 0.0268(19) 0.020(2) 0.0252(18) -0.0021(16) 0.0070(15) 0.0033(17)
C9 0.0288(19) 0.015(2) 0.0219(18) -0.0023(14) 0.0062(15) -0.0008(15)
C10 0.0224(18) 0.011(2) 0.0226(18) -0.0004(14) 0.0021(14) -0.0007(14)
C11 0.0198(17) 0.012(2) 0.031(2) -0.0038(16) 0.0084(15) -0.0019(15)

loop_
_atom_type_symbol
_atom_type_description
_atom_type_scat_dispersion_real
_atom_type_scat_dispersion_imag
_atom_type_scat_source
C C 0.0181 0.0091
;
International Tables for Crystallography
(Vol. C, Tables 4.2.6.8 and 6.1.1.4)
;
H H 0.0000 0.0000
;
International Tables for Crystallography
(Vol. C, Table 6.1.1.4)
;
N N 0.0311 0.0180
;
International Tables for Crystallography
(Vol. C, Tables 4.2.6.8 and 6.1.1.4)
;
O O 0.0492 0.0322
;
International Tables for Crystallography
(Vol. C, Tables 4.2.6.8 and 6.1.1.4)
;

loop_
_geom_angle_atom_site_label_1
_geom_angle_atom_site_label_2
_geom_angle_atom_site_label_3
_geom_angle
_geom_angle_site_symmetry_1
_geom_angle_site_symmetry_3
_geom_angle_publ_flag
C8 N1 C1 108.3(4) . . ?
C8 N1 H2 126(4) . . ?
C1 N1 H2 125(4) . . ?
C8 N2 C7 114.3(4) . . ?
C10 N3 H3 111(4) . . ?
C10 N3 H6 105(4) . . ?
H3 N3 H6 114(6) . . ?
C10 N3 H8 113(4) . . ?
H3 N3 H8 105(5) . . ?
H6 N3 H8 109(5) . . ?
C2 C1 N1 110.9(4) . . ?
C2 C1 H1 124.5 . . ?
N1 C1 H1 124.5 . . ?
C1 C2 C3 106.1(4) . . ?
C1 C2 C9 128.4(4) . . ?
C3 C2 C9 125.5(4) . . ?
C4 C3 C8 116.4(4) . . ?
C4 C3 C2 136.7(4) . . ?
C8 C3 C2 106.8(4) . . ?
C5 C4 C3 118.4(4) . . ?
C5 C4 H4 120.8 . . ?
C3 C4 H4 120.8 . . ?
C4 C5 C7 119.5(5) . . ?
C4 C5 H5 120.2 . . ?
C7 C5 H5 120.2 . . ?
N2 C7 C5 124.7(4) . . ?
N2 C7 H7 117.7 . . ?
C5 C7 H7 117.7 . . ?
N2 C8 N1 125.5(4) . . ?
N2 C8 C3 126.6(4) . . ?
N1 C8 C3 107.9(4) . . ?
C2 C9 C10 114.2(3) . . ?
C2 C9 H9A 108.7 . . ?
C10 C9 H9A 108.7 . . ?
C2 C9 H9B 108.7 . . ?
C10 C9 H9B 108.7 . . ?
H9A C9 H9B 107.6 . . ?
N3 C10 C9 110.3(3) . . ?
N3 C10 C11 110.6(3) . . ?
C9 C10 C11 111.0(3) . . ?
N3 C10 H10 108.3 . . ?
C9 C10 H10 108.3 . . ?
C11 C10 H10 108.3 . . ?
O1 C11 O2 126.6(4) . . ?
O1 C11 C10 117.1(3) . . ?
O2 C11 C10 116.3(4) . . ?

loop_
_geom_bond_atom_site_label_1
_geom_bond_atom_site_label_2
_geom_bond_distance
_geom_bond_site_symmetry_2
_geom_bond_publ_flag
O1 C11 1.234(6) . ?
O2 C11 1.271(5) . ?
N1 C8 1.370(6) . ?
N1 C1 1.374(6) . ?
N1 H2 0.95(6) . ?
N2 C8 1.329(6) . ?
N2 C7 1.335(7) . ?
N3 C10 1.481(5) . ?
N3 H3 0.94(6) . ?
N3 H6 0.96(8) . ?
N3 H8 1.01(7) . ?
C1 C2 1.368(6) . ?
C1 H1 0.9400 . ?
C2 C3 1.433(6) . ?
C2 C9 1.502(6) . ?
C3 C4 1.389(6) . ?
C3 C8 1.423(6) . ?
C4 C5 1.378(7) . ?
C4 H4 0.9400 . ?
C5 C7 1.399(7) . ?
C5 H5 0.9400 . ?
C7 H7 0.9400 . ?
C9 C10 1.532(5) . ?
C9 H9A 0.9800 . ?
C9 H9B 0.9800 . ?
C10 C11 1.536(6) . ?
C10 H10 0.9900 . ?

loop_
_geom_hbond_atom_site_label_D
_geom_hbond_atom_site_label_H
_geom_hbond_atom_site_label_A
_geom_hbond_site_symmetry_D
_geom_hbond_site_symmetry_H
_geom_hbond_site_symmetry_A
_geom_hbond_distance_DA
_geom_hbond_distance_DH
_geom_hbond_distance_HA
_geom_hbond_angle_DHA
_geom_hbond_publ_flag
N1 H2 O2 . . 2_656 2.793(4) 0.95(5) 1.85(6) 169(6) no
N3 H3 O2 . . . 2.633(5) 0.94(5) 2.34(7) 98(5) no
N3 H6 O1 . . 1_565 2.775(5) 0.96(8) 1.81(8) 174(7) no
N3 H8 O2 . . 2_756 2.762(6) 1.01(8) 1.78(8) 165(6) no

loop_
_geom_torsion_atom_site_label_1
_geom_torsion_atom_site_label_2
_geom_torsion_atom_site_label_3
_geom_torsion_atom_site_label_4
_geom_torsion
_geom_torsion_site_symmetry_1
_geom_torsion_site_symmetry_2
_geom_torsion_site_symmetry_3
_geom_torsion_site_symmetry_4
_geom_torsion_publ_flag
C8 N1 C1 C2 1.9(5) . . . . ?
N1 C1 C2 C3 -1.0(5) . . . . ?
N1 C1 C2 C9 -178.3(4) . . . . ?
C1 C2 C3 C4 -178.2(5) . . . . ?
C9 C2 C3 C4 -0.9(7) . . . . ?
C1 C2 C3 C8 -0.2(4) . . . . ?
C9 C2 C3 C8 177.1(4) . . . . ?
C8 C3 C4 C5 -1.2(6) . . . . ?
C2 C3 C4 C5 176.7(5) . . . . ?
C3 C4 C5 C7 1.7(6) . . . . ?
C8 N2 C7 C5 -1.7(7) . . . . ?
C4 C5 C7 N2 -0.2(7) . . . . ?
C7 N2 C8 N1 -178.6(4) . . . . ?
C7 N2 C8 C3 2.3(7) . . . . ?
C1 N1 C8 N2 178.7(4) . . . . ?
C1 N1 C8 C3 -2.0(5) . . . . ?
C4 C3 C8 N2 -0.9(6) . . . . ?
C2 C3 C8 N2 -179.3(4) . . . . ?
C4 C3 C8 N1 179.9(3) . . . . ?
C2 C3 C8 N1 1.4(4) . . . . ?
C1 C2 C9 C10 -76.6(6) . . . . ?
C3 C2 C9 C10 106.7(4) . . . . ?
C2 C9 C10 N3 70.2(5) . . . . ?
C2 C9 C10 C11 -52.6(5) . . . . ?
N3 C10 C11 O1 175.2(4) . . . . ?
C9 C10 C11 O1 -62.1(4) . . . . ?
N3 C10 C11 O2 -5.3(5) . . . . ?
C9 C10 C11 O2 117.4(4) . . . . ?
